data_7233634
loop_
_publ_author_name
'Khadija Hakouk'
'Olivier Oms'
'Anne Dolbecq'
'Jerome Marrot'
'Ali Saad'
'Pierre Mialane'
'Houda El Bekkachi'
'Stephane Jobic'
'Philippe Deniard'
'Remi Dessapt'

_publ_section_title
;
 New photoresponsive charge-transfer spiropyran/polyoxometalate assemblies
 with highly tunable optical properties
;
_journal_name_full 'Journal of Materials Chemistry C'
_journal_page_first 1628
_journal_page_last 1641
_journal_paper_doi 10.1039/C3TC31992J
_journal_volume 2
_journal_year 2014
_chemical_formula_sum 'C84 H104 Mo8 N8 O32 S2'
_chemical_formula_weight 2569.39
_space_group_IT_number 2
_space_group_name_Hall '-P 1'
_space_group_name_H-M_alt 'P -1'
_symmetry_cell_setting triclinic
_symmetry_space_group_name_H-M 'P -1'
_atom_sites_solution_hydrogens geom
_atom_sites_solution_primary direct
_atom_sites_solution_secondary difmap
_cell_angle_alpha 108.644(7)
_cell_angle_beta 96.689(8)
_cell_angle_gamma 90.338(7)
_cell_formula_units_Z 1
_cell_length_a 11.547(4)
_cell_length_b 12.049(4)
_cell_length_c 18.237(6)
_cell_measurement_reflns_used 5734
_cell_measurement_temperature 273(2)
_cell_measurement_theta_max 30.41
_cell_measurement_theta_min 1.19
_cell_volume 2385.3(14)
_computing_cell_refinement 'Bruker SMART'
_computing_data_collection 'Bruker SMART'
_computing_data_reduction 'Bruker SAINT'
_computing_molecular_graphics 'Bruker SHELXTL'
_computing_publication_material 'Bruker SHELXTL'
_computing_structure_refinement 'SHELXL-97 (Sheldrick, 1997)'
_computing_structure_solution 'SHELXS-97 (Sheldrick, 1990)'
_diffrn_ambient_temperature 273(2)
_diffrn_detector_area_resol_mean 512x512
_diffrn_measured_fraction_theta_full 0.991
_diffrn_measured_fraction_theta_max 0.921
_diffrn_measurement_device_type 'CCD area detector'
_diffrn_measurement_method 'phi and omega scans'
_diffrn_radiation_monochromator graphite
_diffrn_radiation_source 'fine-focus sealed tube'
_diffrn_radiation_type MoK\a
_diffrn_radiation_wavelength 0.71073
_diffrn_reflns_av_R_equivalents 0.0407
_diffrn_reflns_av_sigmaI/netI 0.1027
_diffrn_reflns_limit_h_max 16
_diffrn_reflns_limit_h_min -16
_diffrn_reflns_limit_k_max 17
_diffrn_reflns_limit_k_min -10
_diffrn_reflns_limit_l_max 20
_diffrn_reflns_limit_l_min -25
_diffrn_reflns_number 18363
_diffrn_reflns_theta_full 25.00
_diffrn_reflns_theta_max 30.41
_diffrn_reflns_theta_min 1.19
_exptl_absorpt_coefficient_mu 1.144
_exptl_absorpt_correction_T_max 0.8942
_exptl_absorpt_correction_T_min 0.8035
_exptl_absorpt_correction_type multi-scan
_exptl_crystal_colour yellow
_exptl_crystal_density_diffrn 1.789
_exptl_crystal_density_method 'not measured'
_exptl_crystal_description platelet
_exptl_crystal_F_000 1288
_exptl_crystal_size_max 0.20
_exptl_crystal_size_mid 0.20
_exptl_crystal_size_min 0.10
_refine_diff_density_max 1.462
_refine_diff_density_min -1.075
_refine_diff_density_rms 0.170
_refine_ls_extinction_method none
_refine_ls_goodness_of_fit_ref 0.994
_refine_ls_hydrogen_treatment mixed
_refine_ls_matrix_type full
_refine_ls_number_parameters 623
_refine_ls_number_reflns 13288
_refine_ls_number_restraints 0
_refine_ls_restrained_S_all 0.994
_refine_ls_R_factor_all 0.1266
_refine_ls_R_factor_gt 0.0656
_refine_ls_shift/su_max 0.001
_refine_ls_shift/su_mean 0.000
_refine_ls_structure_factor_coef Fsqd
_refine_ls_weighting_details 'calc w=1/[\s^2^(Fo^2^)+(0.1008P)^2^+0.0000P] where P=(Fo^2^+2Fc^2^)/3'
_refine_ls_weighting_scheme calc
_refine_ls_wR_factor_gt 0.1636
_refine_ls_wR_factor_ref 0.1991
_reflns_number_gt 7448
_reflns_number_total 13288
_reflns_threshold_expression >2\s(I)
_cod_data_source_file 1000003.cif
_cod_data_source_block PCOD1000003
_cod_original_cell_volume 2385.1(14)
_cod_original_sg_symbol_H-M P-1
_cod_database_code 7233634

loop_
_symmetry_equiv_pos_as_xyz
'x, y, z'
'-x, -y, -z'

loop_
_atom_site_label
_atom_site_type_symbol
_atom_site_fract_x
_atom_site_fract_y
_atom_site_fract_z
_atom_site_U_iso_or_equiv
_atom_site_adp_type
_atom_site_occupancy
_atom_site_symmetry_multiplicity
_atom_site_calc_flag
_atom_site_refinement_flags
_atom_site_disorder_assembly
_atom_site_disorder_group
Mo1 Mo 0.50004(5) 0.22059(5) 0.12096(3) 0.02960(15) Uani 1 1 d . . .
Mo2 Mo 0.65085(4) 0.03677(4) 0.00511(3) 0.02440(14) Uani 1 1 d . . .
Mo3 Mo 0.51796(5) -0.05295(5) 0.14311(3) 0.03179(15) Uani 1 1 d . . .
Mo4 Mo 0.32577(5) 0.23869(5) -0.02717(4) 0.03267(16) Uani 1 1 d . . .
O1 O 0.7366(4) 0.1475(4) 0.0014(3) 0.0390(11) Uani 1 1 d . . .
O2 O 0.4174(4) 0.3476(4) -0.0305(3) 0.0437(12) Uani 1 1 d . . .
O3 O 0.5889(4) 0.3242(4) 0.1100(3) 0.0373(11) Uani 1 1 d . . .
O4 O 0.4248(4) -0.1620(5) 0.1430(3) 0.0462(13) Uani 1 1 d . . .
O5 O 0.6165(4) 0.0953(4) 0.1113(2) 0.0300(10) Uani 1 1 d . . .
O6 O 0.5497(5) 0.0280(5) 0.2372(3) 0.0552(15) Uani 1 1 d . . .
O7 O 0.3528(4) 0.2612(4) 0.0819(3) 0.0353(11) Uani 1 1 d . . .
O8 O 0.3407(4) 0.1309(4) -0.1275(3) 0.0367(11) Uani 1 1 d . . .
O9 O 0.4840(3) 0.1086(3) -0.0096(2) 0.0245(9) Uani 1 1 d . . .
O10 O 0.6000(4) -0.0419(4) -0.1042(2) 0.0306(10) Uani 1 1 d . . .
O11 O 0.4938(5) 0.2589(5) 0.2176(3) 0.0498(14) Uani 1 1 d . . .
O12 O 0.7486(4) -0.0680(4) 0.0182(3) 0.0325(10) Uani 1 1 d . . .
O13 O 0.1905(4) 0.2899(5) -0.0378(3) 0.0561(15) Uani 1 1 d . . .
N1A N 0.9360(5) 0.1421(5) 0.1839(3) 0.0376(13) Uani 1 1 d . . .
N2A N 0.8020(5) 0.5959(5) 0.2662(3) 0.0360(13) Uani 1 1 d . . .
O1A O 0.9417(4) 0.4576(4) 0.2260(3) 0.0401(11) Uani 1 1 d . . .
C1A C 0.8547(6) 0.4975(6) 0.2817(4) 0.0347(15) Uani 1 1 d . . .
C2A C 0.7716(6) 0.3975(7) 0.2711(4) 0.0433(18) Uani 1 1 d . . .
H2A H 0.6977 0.4150 0.2860 0.052 Uiso 1 1 calc R . .
C3A C 0.7945(6) 0.2847(6) 0.2421(4) 0.0395(16) Uani 1 1 d . . .
H3A H 0.7423 0.2261 0.2427 0.047 Uiso 1 1 calc R . .
C4A C 0.9019(6) 0.2565(6) 0.2099(4) 0.0350(15) Uani 1 1 d . . .
C5A C 0.9707(6) 0.3439(6) 0.2009(4) 0.0353(15) Uani 1 1 d . . .
C6A C 1.0680(6) 0.3166(7) 0.1623(4) 0.0425(17) Uani 1 1 d . . .
H6A H 1.1141 0.3753 0.1556 0.051 Uiso 1 1 calc R . .
C7A C 1.0953(7) 0.2022(8) 0.1342(5) 0.054(2) Uani 1 1 d . . .
H7A H 1.1600 0.1831 0.1074 0.064 Uiso 1 1 calc R . .
C8A C 1.0295(7) 0.1144(7) 0.1447(5) 0.050(2) Uani 1 1 d . . .
C9A C 1.0576(9) -0.0123(8) 0.1143(7) 0.086(3) Uani 1 1 d . . .
H9A1 H 1.0515 -0.0481 0.1538 0.129 Uiso 1 1 calc R . .
H9A2 H 1.1357 -0.0181 0.1006 0.129 Uiso 1 1 calc R . .
H9A3 H 1.0037 -0.0518 0.0690 0.129 Uiso 1 1 calc R . .
C10A C 0.8715(7) 0.0514(6) 0.2028(5) 0.0463(18) Uani 1 1 d . . .
H10A H 0.9131 -0.0196 0.1900 0.070 Uiso 1 1 calc R . .
H10B H 0.7954 0.0371 0.1733 0.070 Uiso 1 1 calc R . .
H10C H 0.8639 0.0775 0.2575 0.070 Uiso 1 1 calc R . .
C11A C 0.9225(7) 0.5526(7) 0.3663(4) 0.0478(19) Uani 1 1 d . . .
C12A C 0.9429(7) 0.6760(7) 0.3684(4) 0.0410(17) Uani 1 1 d . . .
C13A C 1.0166(9) 0.7617(9) 0.4179(5) 0.068(3) Uani 1 1 d . . .
H13A H 1.0671 0.7463 0.4568 0.082 Uiso 1 1 calc R . .
C14A C 1.0167(10) 0.8717(8) 0.4106(6) 0.079(3) Uani 1 1 d . . .
H14A H 1.0670 0.9314 0.4446 0.094 Uiso 1 1 calc R . .
C15A C 0.9429(10) 0.8926(8) 0.3533(6) 0.073(3) Uani 1 1 d . . .
H15A H 0.9441 0.9673 0.3487 0.088 Uiso 1 1 calc R . .
C16A C 0.8673(7) 0.8087(7) 0.3026(5) 0.050(2) Uani 1 1 d . . .
H16A H 0.8170 0.8252 0.2641 0.061 Uiso 1 1 calc R . .
C17A C 0.8673(6) 0.6965(6) 0.3098(4) 0.0360(15) Uani 1 1 d . . .
C18A C 1.0333(8) 0.4866(9) 0.3790(5) 0.077(3) Uani 1 1 d . . .
H18A H 1.0815 0.4828 0.3389 0.116 Uiso 1 1 calc R . .
H18B H 1.0114 0.4086 0.3770 0.116 Uiso 1 1 calc R . .
H18C H 1.0758 0.5274 0.4290 0.116 Uiso 1 1 calc R . .
C19A C 0.8412(9) 0.5479(8) 0.4240(5) 0.067(3) Uani 1 1 d . . .
H19A H 0.8767 0.5906 0.4758 0.100 Uiso 1 1 calc R . .
H19B H 0.8258 0.4677 0.4202 0.100 Uiso 1 1 calc R . .
H19C H 0.7693 0.5823 0.4129 0.100 Uiso 1 1 calc R . .
C20A C 0.7479(7) 0.5843(7) 0.1882(4) 0.0457(18) Uani 1 1 d . . .
H20A H 0.6960 0.6469 0.1904 0.069 Uiso 1 1 calc R . .
H20B H 0.7046 0.5104 0.1664 0.069 Uiso 1 1 calc R . .
H20C H 0.8071 0.5878 0.1561 0.069 Uiso 1 1 calc R . .
N1B N 0.2417(4) -0.3838(4) 0.0856(3) 0.0273(11) Uani 1 1 d . . .
N2B N 0.4178(5) -0.4234(5) 0.3673(3) 0.0448(15) Uani 1 1 d . . .
O1B O 0.2720(4) -0.3674(4) 0.2883(3) 0.0390(11) Uani 1 1 d . . .
C1B C 0.3981(6) -0.3599(6) 0.3103(4) 0.0346(15) Uani 1 1 d . . .
C2B C 0.4574(6) -0.4146(7) 0.2400(4) 0.0449(19) Uani 1 1 d . . .
H2B H 0.5318 -0.4418 0.2469 0.054 Uiso 1 1 calc R . .
C3B C 0.4083(6) -0.4266(7) 0.1668(4) 0.0435(18) Uani 1 1 d . . .
H3B H 0.4491 -0.4593 0.1245 0.052 Uiso 1 1 calc R . .
C4B C 0.2930(5) -0.3882(6) 0.1555(4) 0.0315(14) Uani 1 1 d . . .
C5B C 0.2279(5) -0.3610(6) 0.2180(4) 0.0324(14) Uani 1 1 d . . .
C6B C 0.1127(6) -0.3297(7) 0.2086(4) 0.0420(17) Uani 1 1 d . . .
H6B H 0.0686 -0.3099 0.2501 0.050 Uiso 1 1 calc R . .
C7B C 0.0666(6) -0.3290(7) 0.1362(4) 0.0423(17) Uani 1 1 d . . .
H7B H -0.0109 -0.3098 0.1288 0.051 Uiso 1 1 calc R . .
C8B C 0.1297(6) -0.3555(6) 0.0738(4) 0.0327(14) Uani 1 1 d . . .
C9B C 0.0759(6) -0.3569(7) -0.0040(4) 0.0449(18) Uani 1 1 d . . .
H9B1 H 0.1176 -0.3014 -0.0202 0.067 Uiso 1 1 calc R . .
H9B2 H -0.0040 -0.3363 -0.0017 0.067 Uiso 1 1 calc R . .
H9B3 H 0.0793 -0.4340 -0.0408 0.067 Uiso 1 1 calc R . .
C10B C 0.3133(6) -0.4041(6) 0.0211(4) 0.0351(15) Uani 1 1 d . . .
H10D H 0.3046 -0.4851 -0.0107 0.053 Uiso 1 1 calc R . .
H10E H 0.3938 -0.3847 0.0420 0.053 Uiso 1 1 calc R . .
H10F H 0.2880 -0.3557 -0.0100 0.053 Uiso 1 1 calc R . .
C11B C 0.4368(6) -0.2335(6) 0.3573(4) 0.0386(16) Uani 1 1 d . . .
C12B C 0.4145(6) -0.2268(7) 0.4368(4) 0.0407(17) Uani 1 1 d . . .
C13B C 0.4039(8) -0.1321(8) 0.5014(4) 0.059(2) Uani 1 1 d . . .
H13B H 0.4090 -0.0565 0.4987 0.071 Uiso 1 1 calc R . .
C14B C 0.3857(9) -0.1499(10) 0.5701(5) 0.078(3) Uani 1 1 d . . .
H14B H 0.3768 -0.0864 0.6140 0.093 Uiso 1 1 calc R . .
C15B C 0.3805(10) -0.2629(11) 0.5735(5) 0.086(3) Uani 1 1 d . . .
H15B H 0.3724 -0.2741 0.6208 0.103 Uiso 1 1 calc R . .
C16B C 0.3872(8) -0.3588(9) 0.5089(5) 0.069(3) Uani 1 1 d . . .
H16B H 0.3809 -0.4342 0.5118 0.083 Uiso 1 1 calc R . .
C17B C 0.4035(6) -0.3413(7) 0.4391(4) 0.0438(18) Uani 1 1 d . . .
C18B C 0.3783(8) -0.1420(7) 0.3268(5) 0.056(2) Uani 1 1 d . . .
H18D H 0.2983 -0.1380 0.3366 0.084 Uiso 1 1 calc R . .
H18E H 0.3816 -0.1630 0.2717 0.084 Uiso 1 1 calc R . .
H18F H 0.4179 -0.0670 0.3528 0.084 Uiso 1 1 calc R . .
C19B C 0.5715(8) -0.2164(10) 0.3567(6) 0.083(3) Uani 1 1 d . . .
H19D H 0.5959 -0.1360 0.3841 0.124 Uiso 1 1 calc R . .
H19E H 0.5884 -0.2367 0.3038 0.124 Uiso 1 1 calc R . .
H19F H 0.6127 -0.2661 0.3818 0.124 Uiso 1 1 calc R . .
C20B C 0.3737(8) -0.5433(7) 0.3469(5) 0.062(2) Uani 1 1 d . . .
H20D H 0.4061 -0.5764 0.3858 0.094 Uiso 1 1 calc R . .
H20E H 0.3956 -0.5880 0.2971 0.094 Uiso 1 1 calc R . .
H20F H 0.2902 -0.5450 0.3443 0.094 Uiso 1 1 calc R . .
S1A S 0.2005(3) 0.2102(3) 0.3665(2) 0.0682(9) Uani 0.75 1 d P . .
S1B S 0.1935(11) 0.1076(12) 0.3439(8) 0.087(3) Uani 0.25 1 d P . .
C21 C 0.2976(9) 0.1366(10) 0.2950(6) 0.084(3) Uani 1 1 d . . .
C22 C 0.2491(11) 0.1523(13) 0.4403(7) 0.111(5) Uani 1 1 d . . .
O14 O 0.0822(6) 0.1599(8) 0.3321(5) 0.106(3) Uani 1 1 d . . .

loop_
_atom_site_aniso_label
_atom_site_aniso_U_11
_atom_site_aniso_U_22
_atom_site_aniso_U_33
_atom_site_aniso_U_23
_atom_site_aniso_U_13
_atom_site_aniso_U_12
Mo1 0.0349(3) 0.0221(3) 0.0297(3) 0.0038(2) 0.0087(2) 0.0004(2)
Mo2 0.0232(3) 0.0223(3) 0.0290(3) 0.0088(2) 0.0069(2) -0.0001(2)
Mo3 0.0426(3) 0.0308(3) 0.0255(3) 0.0131(2) 0.0071(2) 0.0009(3)
Mo4 0.0252(3) 0.0268(3) 0.0507(4) 0.0180(3) 0.0074(2) 0.0057(2)
O1 0.031(2) 0.032(3) 0.057(3) 0.015(2) 0.013(2) -0.004(2)
O2 0.039(3) 0.031(3) 0.068(3) 0.022(3) 0.015(2) 0.001(2)
O3 0.042(3) 0.028(2) 0.041(3) 0.009(2) 0.007(2) -0.007(2)
O4 0.053(3) 0.049(3) 0.049(3) 0.028(3) 0.017(2) -0.003(3)
O5 0.037(2) 0.023(2) 0.027(2) 0.0041(18) 0.0012(18) -0.0045(19)
O6 0.084(4) 0.051(3) 0.028(3) 0.011(2) 0.005(3) 0.001(3)
O7 0.029(2) 0.026(2) 0.052(3) 0.010(2) 0.015(2) 0.0024(19)
O8 0.045(3) 0.035(3) 0.032(2) 0.015(2) -0.001(2) 0.004(2)
O9 0.027(2) 0.021(2) 0.028(2) 0.0106(18) 0.0070(17) 0.0034(17)
O10 0.037(2) 0.031(2) 0.031(2) 0.014(2) 0.0164(19) 0.009(2)
O11 0.071(4) 0.046(3) 0.031(3) 0.007(2) 0.017(2) 0.005(3)
O12 0.028(2) 0.024(2) 0.043(3) 0.007(2) 0.0063(19) 0.0006(18)
O13 0.030(3) 0.062(4) 0.088(4) 0.038(3) 0.010(3) 0.022(3)
N1A 0.041(3) 0.032(3) 0.040(3) 0.013(3) 0.001(3) 0.002(3)
N2A 0.047(3) 0.028(3) 0.034(3) 0.009(2) 0.014(3) 0.004(3)
O1A 0.049(3) 0.031(3) 0.044(3) 0.013(2) 0.016(2) 0.003(2)
C1A 0.041(4) 0.036(4) 0.029(3) 0.010(3) 0.010(3) 0.006(3)
C2A 0.040(4) 0.047(5) 0.046(4) 0.019(4) 0.011(3) 0.006(3)
C3A 0.037(4) 0.041(4) 0.045(4) 0.022(3) 0.003(3) -0.002(3)
C4A 0.039(4) 0.037(4) 0.026(3) 0.008(3) -0.002(3) 0.000(3)
C5A 0.041(4) 0.031(4) 0.038(4) 0.014(3) 0.010(3) 0.007(3)
C6A 0.045(4) 0.045(4) 0.047(4) 0.025(4) 0.017(3) 0.010(3)
C7A 0.059(5) 0.059(5) 0.052(5) 0.025(4) 0.025(4) 0.017(4)
C8A 0.056(5) 0.038(4) 0.055(5) 0.012(4) 0.017(4) 0.014(4)
C9A 0.092(8) 0.048(6) 0.119(9) 0.012(6) 0.060(7) 0.023(6)
C10A 0.048(4) 0.035(4) 0.060(5) 0.023(4) 0.005(4) -0.003(3)
C11A 0.059(5) 0.057(5) 0.031(4) 0.021(4) 0.006(3) 0.008(4)
C12A 0.050(4) 0.040(4) 0.034(4) 0.010(3) 0.012(3) -0.002(3)
C13A 0.092(7) 0.065(6) 0.037(5) 0.009(4) -0.011(4) -0.007(5)
C14A 0.098(8) 0.049(6) 0.072(7) 0.002(5) -0.006(6) -0.029(5)
C15A 0.099(8) 0.036(5) 0.086(7) 0.018(5) 0.021(6) -0.001(5)
C16A 0.058(5) 0.048(5) 0.052(5) 0.022(4) 0.018(4) 0.006(4)
C17A 0.045(4) 0.029(4) 0.033(4) 0.007(3) 0.013(3) 0.000(3)
C18A 0.084(7) 0.084(7) 0.058(6) 0.025(5) -0.023(5) 0.020(6)
C19A 0.102(8) 0.061(6) 0.038(5) 0.016(4) 0.016(5) -0.006(5)
C20A 0.050(4) 0.049(5) 0.041(4) 0.020(4) 0.003(3) 0.003(4)
N1B 0.025(3) 0.027(3) 0.033(3) 0.011(2) 0.012(2) 0.003(2)
N2B 0.055(4) 0.039(4) 0.042(3) 0.014(3) 0.007(3) 0.002(3)
O1B 0.032(2) 0.057(3) 0.032(2) 0.016(2) 0.013(2) 0.009(2)
C1B 0.030(3) 0.045(4) 0.032(3) 0.016(3) 0.007(3) 0.008(3)
C2B 0.029(4) 0.064(5) 0.040(4) 0.014(4) 0.005(3) 0.012(3)
C3B 0.028(3) 0.061(5) 0.039(4) 0.008(4) 0.015(3) 0.011(3)
C4B 0.029(3) 0.032(4) 0.037(4) 0.014(3) 0.009(3) 0.005(3)
C5B 0.029(3) 0.035(4) 0.037(4) 0.015(3) 0.010(3) 0.000(3)
C6B 0.032(4) 0.052(5) 0.047(4) 0.018(4) 0.016(3) 0.006(3)
C7B 0.030(3) 0.054(5) 0.048(4) 0.021(4) 0.011(3) 0.007(3)
C8B 0.031(3) 0.034(4) 0.034(3) 0.010(3) 0.007(3) -0.002(3)
C9B 0.038(4) 0.060(5) 0.041(4) 0.023(4) 0.001(3) -0.002(4)
C10B 0.036(4) 0.033(4) 0.035(4) 0.008(3) 0.012(3) 0.005(3)
C11B 0.043(4) 0.045(4) 0.029(3) 0.014(3) 0.007(3) 0.004(3)
C12B 0.050(4) 0.045(4) 0.030(4) 0.014(3) 0.009(3) 0.000(3)
C13B 0.075(6) 0.052(5) 0.039(4) -0.003(4) 0.011(4) -0.004(4)
C14B 0.111(9) 0.078(8) 0.034(5) 0.001(5) 0.017(5) 0.001(7)
C15B 0.109(9) 0.120(10) 0.036(5) 0.034(6) 0.017(5) -0.002(8)
C16B 0.085(7) 0.086(7) 0.049(5) 0.041(5) 0.003(5) -0.005(6)
C17B 0.048(4) 0.055(5) 0.033(4) 0.021(4) 0.007(3) 0.005(4)
C18B 0.091(7) 0.031(4) 0.050(5) 0.014(4) 0.016(4) 0.009(4)
C19B 0.065(6) 0.112(9) 0.070(7) 0.022(6) 0.026(5) -0.019(6)
C20B 0.087(7) 0.040(5) 0.066(6) 0.025(4) 0.010(5) 0.009(5)
S1A 0.0558(19) 0.0465(18) 0.107(3) 0.0323(19) 0.0057(18) 0.0028(15)
S1B 0.079(8) 0.080(9) 0.104(9) 0.035(7) 0.008(7) 0.005(7)
C21 0.078(7) 0.097(9) 0.095(8) 0.047(7) 0.031(6) 0.025(7)
C22 0.103(9) 0.150(13) 0.079(8) 0.041(8) -0.002(7) 0.043(9)
O14 0.058(4) 0.162(9) 0.107(6) 0.060(6) -0.004(4) -0.002(5)

loop_
_atom_type_symbol
_atom_type_description
_atom_type_scat_dispersion_real
_atom_type_scat_dispersion_imag
_atom_type_scat_source
O O 0.0106 0.0060 'International Tables Vol C Tables 4.2.6.8 and 6.1.1.4'
Mo Mo -1.6832 0.6857 'International Tables Vol C Tables 4.2.6.8 and 6.1.1.4'
C C 0.0033 0.0016 'International Tables Vol C Tables 4.2.6.8 and 6.1.1.4'
N N 0.0061 0.0033 'International Tables Vol C Tables 4.2.6.8 and 6.1.1.4'
S S 0.1246 0.1234 'International Tables Vol C Tables 4.2.6.8 and 6.1.1.4'
H H 0.0000 0.0000 'International Tables Vol C Tables 4.2.6.8 and 6.1.1.4'

loop_
_geom_angle_atom_site_label_1
_geom_angle_atom_site_label_2
_geom_angle_atom_site_label_3
_geom_angle
_geom_angle_site_symmetry_1
_geom_angle_site_symmetry_3
O11 Mo1 O3 105.1(3) . .
O11 Mo1 O7 103.2(2) . .
O3 Mo1 O7 101.2(2) . .
O11 Mo1 O5 98.7(2) . .
O3 Mo1 O5 97.5(2) . .
O7 Mo1 O5 146.18(18) . .
O11 Mo1 O9 160.5(2) . .
O3 Mo1 O9 93.58(19) . .
O7 Mo1 O9 77.94(16) . .
O5 Mo1 O9 72.98(15) . .
O11 Mo1 O10 89.3(2) . 2_655
O3 Mo1 O10 163.18(18) . 2_655
O7 Mo1 O10 83.41(17) . 2_655
O5 Mo1 O10 71.31(16) . 2_655
O9 Mo1 O10 71.39(14) . 2_655
O11 Mo1 Mo2 133.10(18) . .
O3 Mo1 Mo2 85.33(15) . .
O7 Mo1 Mo2 119.69(14) . .
O5 Mo1 Mo2 34.48(12) . .
O9 Mo1 Mo2 41.75(9) . .
O10 Mo1 Mo2 78.41(10) 2_655 .
O1 Mo2 O12 104.4(2) . .
O1 Mo2 O5 101.0(2) . .
O12 Mo2 O5 96.77(19) . .
O1 Mo2 O10 101.5(2) . .
O12 Mo2 O10 96.71(19) . .
O5 Mo2 O10 149.89(18) . .
O1 Mo2 O9 99.21(19) . .
O12 Mo2 O9 156.39(18) . .
O5 Mo2 O9 78.63(16) . .
O10 Mo2 O9 78.26(16) . .
O1 Mo2 O9 174.92(18) . 2_655
O12 Mo2 O9 80.66(17) . 2_655
O5 Mo2 O9 77.81(16) . 2_655
O10 Mo2 O9 77.99(16) . 2_655
O9 Mo2 O9 75.73(16) . 2_655
O1 Mo2 Mo3 90.22(17) . 2_655
O12 Mo2 Mo3 132.68(15) . 2_655
O5 Mo2 Mo3 124.68(13) . 2_655
O10 Mo2 Mo3 35.97(12) . 2_655
O9 Mo2 Mo3 46.06(10) . 2_655
O9 Mo2 Mo3 86.47(10) 2_655 2_655
O1 Mo2 Mo1 90.22(16) . .
O12 Mo2 Mo1 132.87(15) . .
O5 Mo2 Mo1 36.11(12) . .
O10 Mo2 Mo1 124.34(12) . .
O9 Mo2 Mo1 46.10(10) . .
O9 Mo2 Mo1 85.98(9) 2_655 .
Mo3 Mo2 Mo1 90.80(3) 2_655 .
O6 Mo3 O4 105.0(3) . .
O6 Mo3 O8 99.5(2) . 2_655
O4 Mo3 O8 102.1(2) . 2_655
O6 Mo3 O10 102.1(2) . 2_655
O4 Mo3 O10 97.2(2) . 2_655
O8 Mo3 O10 146.09(18) 2_655 2_655
O6 Mo3 O9 158.7(2) . 2_655
O4 Mo3 O9 96.2(2) . 2_655
O8 Mo3 O9 77.28(16) 2_655 2_655
O10 Mo3 O9 73.10(15) 2_655 2_655
O6 Mo3 O5 87.8(2) . .
O4 Mo3 O5 164.5(2) . .
O8 Mo3 O5 84.00(18) 2_655 .
O10 Mo3 O5 71.12(16) 2_655 .
O9 Mo3 O5 71.00(14) 2_655 .
O6 Mo3 Mo2 136.76(19) . 2_655
O4 Mo3 Mo2 86.21(17) . 2_655
O8 Mo3 Mo2 119.15(13) 2_655 2_655
O10 Mo3 Mo2 34.67(12) 2_655 2_655
O9 Mo3 Mo2 41.89(9) 2_655 2_655
O5 Mo3 Mo2 78.42(10) . 2_655
O13 Mo4 O2 104.4(3) . .
O13 Mo4 O8 103.9(2) . .
O2 Mo4 O8 97.7(2) . .
O13 Mo4 O7 102.7(2) . .
O2 Mo4 O7 99.1(2) . .
O8 Mo4 O7 143.71(18) . .
O13 Mo4 O12 91.8(2) . 2_655
O2 Mo4 O12 163.77(18) . 2_655
O8 Mo4 O12 78.08(18) . 2_655
O7 Mo4 O12 76.87(17) . 2_655
O13 Mo4 O9 161.0(2) . .
O2 Mo4 O9 94.61(18) . .
O8 Mo4 O9 72.98(16) . .
O7 Mo4 O9 73.77(15) . .
O12 Mo4 O9 69.15(14) 2_655 .
Mo2 O5 Mo1 109.4(2) . .
Mo2 O5 Mo3 110.14(18) . .
Mo1 O5 Mo3 103.79(18) . .
Mo1 O7 Mo4 117.1(2) . .
Mo3 O8 Mo4 118.6(2) 2_655 .
Mo2 O9 Mo3 92.06(14) . 2_655
Mo2 O9 Mo1 92.15(14) . .
Mo3 O9 Mo1 162.2(2) 2_655 .
Mo2 O9 Mo2 104.27(16) . 2_655
Mo3 O9 Mo2 98.23(15) 2_655 2_655
Mo1 O9 Mo2 97.51(14) . 2_655
Mo2 O9 Mo4 163.8(2) . .
Mo3 O9 Mo4 86.00(13) 2_655 .
Mo1 O9 Mo4 85.15(12) . .
Mo2 O9 Mo4 91.87(13) 2_655 .
Mo2 O10 Mo3 109.36(19) . 2_655
Mo2 O10 Mo1 110.10(18) . 2_655
Mo3 O10 Mo1 104.82(19) 2_655 2_655
Mo2 O12 Mo4 118.3(2) . 2_655
C8A N1A C4A 121.0(6) . .
C8A N1A C10A 120.3(6) . .
C4A N1A C10A 118.7(6) . .
C17A N2A C1A 108.9(6) . .
C17A N2A C20A 120.0(6) . .
C1A N2A C20A 119.8(6) . .
C5A O1A C1A 121.4(5) . .
N2A C1A C2A 114.2(6) . .
N2A C1A O1A 106.4(5) . .
C2A C1A O1A 108.4(5) . .
N2A C1A C11A 103.3(6) . .
C2A C1A C11A 115.7(6) . .
O1A C1A C11A 108.4(5) . .
C3A C2A C1A 125.1(7) . .
C3A C2A H2A 117.4 . .
C1A C2A H2A 117.4 . .
C2A C3A C4A 118.0(7) . .
C2A C3A H3A 121.0 . .
C4A C3A H3A 121.0 . .
C5A C4A N1A 118.8(6) . .
C5A C4A C3A 119.7(6) . .
N1A C4A C3A 121.4(7) . .
O1A C5A C4A 121.1(6) . .
O1A C5A C6A 118.4(6) . .
C4A C5A C6A 120.4(6) . .
C7A C6A C5A 118.9(7) . .
C7A C6A H6A 120.6 . .
C5A C6A H6A 120.6 . .
C6A C7A C8A 121.4(7) . .
C6A C7A H7A 119.3 . .
C8A C7A H7A 119.3 . .
N1A C8A C7A 119.3(7) . .
N1A C8A C9A 118.2(8) . .
C7A C8A C9A 122.5(7) . .
C8A C9A H9A1 109.5 . .
C8A C9A H9A2 109.5 . .
H9A1 C9A H9A2 109.5 . .
C8A C9A H9A3 109.5 . .
H9A1 C9A H9A3 109.5 . .
H9A2 C9A H9A3 109.5 . .
N1A C10A H10A 109.5 . .
N1A C10A H10B 109.5 . .
H10A C10A H10B 109.5 . .
N1A C10A H10C 109.5 . .
H10A C10A H10C 109.5 . .
H10B C10A H10C 109.5 . .
C12A C11A C19A 110.4(7) . .
C12A C11A C18A 115.6(7) . .
C19A C11A C18A 109.5(7) . .
C12A C11A C1A 100.7(6) . .
C19A C11A C1A 108.0(7) . .
C18A C11A C1A 112.2(6) . .
C13A C12A C17A 121.3(8) . .
C13A C12A C11A 129.9(8) . .
C17A C12A C11A 108.8(6) . .
C12A C13A C14A 119.7(9) . .
C12A C13A H13A 120.2 . .
C14A C13A H13A 120.2 . .
C15A C14A C13A 119.5(9) . .
C15A C14A H14A 120.2 . .
C13A C14A H14A 120.2 . .
C14A C15A C16A 122.5(9) . .
C14A C15A H15A 118.8 . .
C16A C15A H15A 118.8 . .
C15A C16A C17A 118.0(8) . .
C15A C16A H16A 121.0 . .
C17A C16A H16A 121.0 . .
N2A C17A C12A 110.8(6) . .
N2A C17A C16A 130.2(7) . .
C12A C17A C16A 119.1(7) . .
C11A C18A H18A 109.5 . .
C11A C18A H18B 109.5 . .
H18A C18A H18B 109.5 . .
C11A C18A H18C 109.5 . .
H18A C18A H18C 109.5 . .
H18B C18A H18C 109.5 . .
C11A C19A H19A 109.5 . .
C11A C19A H19B 109.5 . .
H19A C19A H19B 109.5 . .
C11A C19A H19C 109.5 . .
H19A C19A H19C 109.5 . .
H19B C19A H19C 109.5 . .
N2A C20A H20A 109.5 . .
N2A C20A H20B 109.5 . .
H20A C20A H20B 109.5 . .
N2A C20A H20C 109.5 . .
H20A C20A H20C 109.5 . .
H20B C20A H20C 109.5 . .
C8B N1B C4B 122.9(5) . .
C8B N1B C10B 118.4(5) . .
C4B N1B C10B 118.6(5) . .
C17B N2B C20B 121.0(7) . .
C17B N2B C1B 105.3(6) . .
C20B N2B C1B 119.9(6) . .
C5B O1B C1B 119.9(5) . .
O1B C1B N2B 105.3(5) . .
O1B C1B C2B 109.8(5) . .
N2B C1B C2B 111.7(6) . .
O1B C1B C11B 109.2(5) . .
N2B C1B C11B 104.1(5) . .
C2B C1B C11B 116.1(6) . .
C3B C2B C1B 123.1(6) . .
C3B C2B H2B 118.4 . .
C1B C2B H2B 118.4 . .
C2B C3B C4B 118.9(6) . .
C2B C3B H3B 120.6 . .
C4B C3B H3B 120.6 . .
N1B C4B C5B 118.7(5) . .
N1B C4B C3B 123.1(6) . .
C5B C4B C3B 118.1(6) . .
O1B C5B C6B 117.9(6) . .
O1B C5B C4B 121.8(6) . .
C6B C5B C4B 120.3(6) . .
C7B C6B C5B 117.7(6) . .
C7B C6B H6B 121.2 . .
C5B C6B H6B 121.2 . .
C6B C7B C8B 122.8(6) . .
C6B C7B H7B 118.6 . .
C8B C7B H7B 118.6 . .
N1B C8B C7B 117.7(6) . .
N1B C8B C9B 121.0(6) . .
C7B C8B C9B 121.3(6) . .
C8B C9B H9B1 109.5 . .
C8B C9B H9B2 109.5 . .
H9B1 C9B H9B2 109.5 . .
C8B C9B H9B3 109.5 . .
H9B1 C9B H9B3 109.5 . .
H9B2 C9B H9B3 109.5 . .
N1B C10B H10D 109.5 . .
N1B C10B H10E 109.5 . .
H10D C10B H10E 109.5 . .
N1B C10B H10F 109.5 . .
H10D C10B H10F 109.5 . .
H10E C10B H10F 109.5 . .
C12B C11B C18B 114.8(6) . .
C12B C11B C1B 102.1(6) . .
C18B C11B C1B 114.8(6) . .
C12B C11B C19B 109.0(6) . .
C18B C11B C19B 106.8(7) . .
C1B C11B C19B 109.0(6) . .
C13B C12B C17B 121.0(7) . .
C13B C12B C11B 131.0(7) . .
C17B C12B C11B 108.1(6) . .
C12B C13B C14B 119.5(9) . .
C12B C13B H13B 120.3 . .
C14B C13B H13B 120.3 . .
C13B C14B C15B 119.6(9) . .
C13B C14B H14B 120.2 . .
C15B C14B H14B 120.2 . .
C16B C15B C14B 121.7(9) . .
C16B C15B H15B 119.1 . .
C14B C15B H15B 119.1 . .
C15B C16B C17B 118.9(9) . .
C15B C16B H16B 120.6 . .
C17B C16B H16B 120.6 . .
C16B C17B N2B 129.4(8) . .
C16B C17B C12B 119.3(8) . .
N2B C17B C12B 111.2(6) . .
C11B C18B H18D 109.5 . .
C11B C18B H18E 109.5 . .
H18D C18B H18E 109.5 . .
C11B C18B H18F 109.5 . .
H18D C18B H18F 109.5 . .
H18E C18B H18F 109.5 . .
C11B C19B H19D 109.5 . .
C11B C19B H19E 109.5 . .
H19D C19B H19E 109.5 . .
C11B C19B H19F 109.5 . .
H19D C19B H19F 109.5 . .
H19E C19B H19F 109.5 . .
N2B C20B H20D 109.5 . .
N2B C20B H20E 109.5 . .
H20D C20B H20E 109.5 . .
N2B C20B H20F 109.5 . .
H20D C20B H20F 109.5 . .
H20E C20B H20F 109.5 . .
S1B S1A O14 65.7(7) . .
S1B S1A C22 68.6(8) . .
O14 S1A C22 108.4(6) . .
S1B S1A C21 63.4(7) . .
O14 S1A C21 105.8(5) . .
C22 S1A C21 99.0(5) . .
S1A S1B O14 67.2(7) . .
S1A S1B C21 77.9(8) . .
O14 S1B C21 115.0(9) . .
S1A S1B C22 71.8(9) . .
O14 S1B C22 111.1(9) . .
C21 S1B C22 107.0(9) . .
S1B C21 S1A 38.7(5) . .
S1B C22 S1A 39.6(5) . .
S1B O14 S1A 47.0(6) . .

loop_
_geom_bond_atom_site_label_1
_geom_bond_atom_site_label_2
_geom_bond_distance
_geom_bond_site_symmetry_2
Mo1 O11 1.683(5) .
Mo1 O3 1.686(5) .
Mo1 O7 1.894(4) .
Mo1 O5 2.006(4) .
Mo1 O9 2.315(4) .
Mo1 O10 2.352(5) 2_655
Mo1 Mo2 3.2112(10) .
Mo2 O1 1.680(5) .
Mo2 O12 1.752(4) .
Mo2 O5 1.928(4) .
Mo2 O10 1.931(4) .
Mo2 O9 2.140(4) .
Mo2 O9 2.364(4) 2_655
Mo2 Mo3 3.2028(11) 2_655
Mo3 O6 1.677(5) .
Mo3 O4 1.692(5) .
Mo3 O8 1.893(4) 2_655
Mo3 O10 1.994(4) 2_655
Mo3 O9 2.308(4) 2_655
Mo3 O5 2.370(4) .
Mo3 Mo2 3.2028(11) 2_655
Mo4 O13 1.695(4) .
Mo4 O2 1.701(5) .
Mo4 O8 1.903(4) .
Mo4 O7 1.906(5) .
Mo4 O12 2.285(4) 2_655
Mo4 O9 2.473(4) .
O8 Mo3 1.893(4) 2_655
O9 Mo3 2.308(4) 2_655
O9 Mo2 2.364(4) 2_655
O10 Mo3 1.994(4) 2_655
O10 Mo1 2.352(5) 2_655
O12 Mo4 2.285(4) 2_655
N1A C8A 1.349(9) .
N1A C4A 1.383(8) .
N1A C10A 1.468(9) .
N2A C17A 1.381(8) .
N2A C1A 1.427(8) .
N2A C20A 1.448(9) .
O1A C5A 1.356(7) .
O1A C1A 1.485(7) .
C1A C2A 1.486(10) .
C1A C11A 1.578(10) .
C2A C3A 1.332(10) .
C2A H2A 0.9300 .
C3A C4A 1.429(9) .
C3A H3A 0.9300 .
C4A C5A 1.377(9) .
C5A C6A 1.381(9) .
C6A C7A 1.361(10) .
C6A H6A 0.9300 .
C7A C8A 1.374(11) .
C7A H7A 0.9300 .
C8A C9A 1.500(11) .
C9A H9A1 0.9600 .
C9A H9A2 0.9600 .
C9A H9A3 0.9600 .
C10A H10A 0.9600 .
C10A H10B 0.9600 .
C10A H10C 0.9600 .
C11A C12A 1.491(11) .
C11A C19A 1.503(10) .
C11A C18A 1.544(11) .
C12A C13A 1.349(11) .
C12A C17A 1.385(10) .
C13A C14A 1.374(13) .
C13A H13A 0.9300 .
C14A C15A 1.359(13) .
C14A H14A 0.9300 .
C15A C16A 1.358(12) .
C15A H15A 0.9300 .
C16A C17A 1.400(10) .
C16A H16A 0.9300 .
C18A H18A 0.9600 .
C18A H18B 0.9600 .
C18A H18C 0.9600 .
C19A H19A 0.9600 .
C19A H19B 0.9600 .
C19A H19C 0.9600 .
C20A H20A 0.9600 .
C20A H20B 0.9600 .
C20A H20C 0.9600 .
N1B C8B 1.350(8) .
N1B C4B 1.358(8) .
N1B C10B 1.474(7) .
N2B C17B 1.394(9) .
N2B C20B 1.444(10) .
N2B C1B 1.474(9) .
O1B C5B 1.350(8) .
O1B C1B 1.459(7) .
C1B C2B 1.488(9) .
C1B C11B 1.524(10) .
C2B C3B 1.350(10) .
C2B H2B 0.9300 .
C3B C4B 1.427(8) .
C3B H3B 0.9300 .
C4B C5B 1.390(8) .
C5B C6B 1.391(9) .
C6B C7B 1.368(10) .
C6B H6B 0.9300 .
C7B C8B 1.375(9) .
C7B H7B 0.9300 .
C8B C9B 1.477(9) .
C9B H9B1 0.9600 .
C9B H9B2 0.9600 .
C9B H9B3 0.9600 .
C10B H10D 0.9600 .
C10B H10E 0.9600 .
C10B H10F 0.9600 .
C11B C12B 1.480(9) .
C11B C18B 1.515(10) .
C11B C19B 1.569(11) .
C12B C13B 1.371(10) .
C12B C17B 1.399(10) .
C13B C14B 1.377(12) .
C13B H13B 0.9300 .
C14B C15B 1.384(14) .
C14B H14B 0.9300 .
C15B C16B 1.371(13) .
C15B H15B 0.9300 .
C16B C17B 1.388(10) .
C16B H16B 0.9300 .
C18B H18D 0.9600 .
C18B H18E 0.9600 .
C18B H18F 0.9600 .
C19B H19D 0.9600 .
C19B H19E 0.9600 .
C19B H19F 0.9600 .
C20B H20D 0.9600 .
C20B H20E 0.9600 .
C20B H20F 0.9600 .
S1A S1B 1.171(13) .
S1A O14 1.475(8) .
S1A C22 1.745(12) .
S1A C21 1.832(11) .
S1B O14 1.459(13) .
S1B C21 1.675(16) .
S1B C22 1.710(17) .
